data_1560096
loop_
_publ_author_name
'Osipova, Elena S.'
'Gulyaeva, Ekaterina S.'
'Gutsul, Evgenii I.'
'Kirkina, Vladislava A.'
'Pavlov, Alexander A.'
'Nelyubina, Yulia V.'
'Rossin, Andrea'
'Peruzzini, Maurizio'
'Epstein, Lina M.'
'Belkova, Natalia V.'
'Filippov, Oleg A.'
'Shubina, Elena S.'

_publ_section_title
;
 Bifunctional activation of amine-boranes by the W/Pd bimetallic analogs
 of &#x201C;frustrated Lewis pairs&#x201D;
;
_journal_issue 10
_journal_name_full 'Chemical Science'
_journal_page_first 3682
_journal_page_last 3692
_journal_paper_doi 10.1039/D0SC06114J
_journal_volume 12
_journal_year 2021
_chemical_formula_moiety 'C32 H48 O3 P2 Pd W'
_chemical_formula_sum 'C32 H48 O3 P2 Pd W'
_chemical_formula_weight 832.89
_space_group_crystal_system monoclinic
_space_group_IT_number 14
_space_group_name_Hall '-P 2ybc'
_space_group_name_H-M_alt 'P 1 21/c 1'
_atom_sites_solution_hydrogens geom
_atom_sites_solution_primary dual
_audit_creation_date 2020-03-27
_audit_creation_method
;
Olex2 1.2
(compiled 2018.05.29 svn.r3508 for OlexSys, GUI svn.r5506)
;
_audit_update_record
;
2020-07-31 deposited with the CCDC.	2021-01-15 downloaded from the CCDC.
;
_cell_angle_alpha 90
_cell_angle_beta 103.3880(10)
_cell_angle_gamma 90
_cell_formula_units_Z 4
_cell_length_a 8.2012(2)
_cell_length_b 37.3720(8)
_cell_length_c 10.9355(2)
_cell_measurement_reflns_used 4255
_cell_measurement_temperature 120
_cell_measurement_theta_max 67.37
_cell_measurement_theta_min 2.36
_cell_volume 3260.59(12)
_computing_molecular_graphics 'Olex2 (Dolomanov et al., 2009)'
_computing_publication_material 'Olex2 (Dolomanov et al., 2009)'
_computing_structure_refinement 'XL (Sheldrick, 2008)'
_computing_structure_solution 'ShelXT (Sheldrick, 2015)'
_diffrn_ambient_temperature 120
_diffrn_measured_fraction_theta_full 0.990
_diffrn_measured_fraction_theta_max 0.995
_diffrn_measurement_device_type 'Bruker APEX-II CCD'
_diffrn_measurement_method '\f and \w scans'
_diffrn_radiation_monochromator graphite
_diffrn_radiation_type CuK\a
_diffrn_radiation_wavelength 1.54178
_diffrn_reflns_av_R_equivalents 0.1108
_diffrn_reflns_av_unetI/netI 0.0618
_diffrn_reflns_Laue_measured_fraction_full 0.990
_diffrn_reflns_Laue_measured_fraction_max 0.995
_diffrn_reflns_limit_h_max 9
_diffrn_reflns_limit_h_min -9
_diffrn_reflns_limit_k_max 42
_diffrn_reflns_limit_k_min -44
_diffrn_reflns_limit_l_max 12
_diffrn_reflns_limit_l_min -12
_diffrn_reflns_number 45938
_diffrn_reflns_point_group_measured_fraction_full 0.990
_diffrn_reflns_point_group_measured_fraction_max 0.995
_diffrn_reflns_theta_full 67.679
_diffrn_reflns_theta_max 67.498
_diffrn_reflns_theta_min 2.364
_diffrn_standards_number 0
_exptl_absorpt_coefficient_mu 12.032
_exptl_absorpt_correction_T_max 0.4672
_exptl_absorpt_correction_T_min 0.2895
_exptl_absorpt_correction_type multi-scan
_exptl_absorpt_process_details
;
SADABS-2008/1 (Bruker,2008) was used for absorption correction.
wR2(int) was 0.1302 before and 0.0840 after correction.
The Ratio of minimum to maximum transmission is 0.6196.
The \l/2 correction factor is Not present.
;
_exptl_crystal_colour 'light yellow'
_exptl_crystal_colour_modifier light
_exptl_crystal_colour_primary yellow
_exptl_crystal_density_diffrn 1.697
_exptl_crystal_description needle
_exptl_crystal_F_000 1656
_exptl_crystal_size_max 0.25
_exptl_crystal_size_mid 0.05
_exptl_crystal_size_min 0.05
_refine_diff_density_max 1.702
_refine_diff_density_min -0.838
_refine_diff_density_rms 0.159
_refine_ls_extinction_coef 0.00031(3)
_refine_ls_extinction_expression Fc^*^=kFc[1+0.001xFc^2^\l^3^/sin(2\q)]^-1/4^
_refine_ls_extinction_method SHELXL
_refine_ls_goodness_of_fit_ref 1.030
_refine_ls_hydrogen_treatment constr
_refine_ls_matrix_type full
_refine_ls_number_parameters 365
_refine_ls_number_reflns 5834
_refine_ls_number_restraints 6
_refine_ls_restrained_S_all 1.030
_refine_ls_R_factor_all 0.0626
_refine_ls_R_factor_gt 0.0427
_refine_ls_shift/su_max 0.003
_refine_ls_shift/su_mean 0.000
_refine_ls_structure_factor_coef Fsqd
_refine_ls_weighting_details 'w=1/[\s^2^(Fo^2^)+(0.0406P)^2^+10.7029P] where P=(Fo^2^+2Fc^2^)/3'
_refine_ls_weighting_scheme calc
_refine_ls_wR_factor_gt 0.0910
_refine_ls_wR_factor_ref 0.1000
_reflns_Friedel_coverage 0.000
_reflns_number_gt 4578
_reflns_number_total 5834
_reflns_threshold_expression 'I > 2\s(I)'
_cod_data_source_file d0sc06114j2.cif
_cod_data_source_block kg01
_cod_depositor_comments 'Adding full bibliography for 1560095--1560096.cif.'
_cod_database_code 1560096
_shelxl_version_number 2014/6
_shelx_space_group_comment
;
The symmetry employed for this shelxl refinement is uniquely defined
by the following loop, which should always be used as a source of
symmetry information in preference to the above space-group names.
They are only intended as comments.
;
_olex2_refinement_description
;
1. Fixed Uiso
 At 1.2 times of:
  All C(H) groups, All C(H,H) groups
 At 1.5 times of:
  All C(H,H,H) groups
2. Uiso/Uaniso restraints and constraints
Uanis(C11) \\sim Ueq: with sigma of 0.01 and sigma for terminal atoms of 0.02
3.a Secondary CH2 refined with riding coordinates:
 C7(H7A,H7B), C16(H16A,H16B)
3.b Aromatic/amide H refined with riding coordinates:
 C3(H3), C4(H4), C5(H5), C28(H28), C29(H29), C30(H30), C31(H31), C32(H32)
3.c Idealised Me refined as rotating group:
 C9(H9A,H9B,H9C), C10(H10A,H10B,H10C), C11(H11A,H11B,H11C), C13(H13A,H13B,
 H13C), C14(H14A,H14B,H14C), C15(H15A,H15B,H15C), C18(H18A,H18B,H18C), C19(H19A,
 H19B,H19C), C20(H20A,H20B,H20C), C22(H22A,H22B,H22C), C23(H23A,H23B,H23C),
 C24(H24A,H24B,H24C)
;
_olex2_submission_special_instructions 'No special instructions were received'

loop_
_space_group_symop_operation_xyz
'x, y, z'
'-x, y+1/2, -z+1/2'
'-x, -y, -z'
'x, -y-1/2, z-1/2'

loop_
_atom_site_label
_atom_site_type_symbol
_atom_site_fract_x
_atom_site_fract_y
_atom_site_fract_z
_atom_site_U_iso_or_equiv
_atom_site_adp_type
_atom_site_occupancy
_atom_site_site_symmetry_order
_atom_site_calc_flag
_atom_site_refinement_flags_posn
_atom_site_refinement_flags_adp
_atom_site_refinement_flags_occupancy
_atom_site_disorder_assembly
_atom_site_disorder_group
W1 W 0.94784(4) 0.55550(2) 0.80408(3) 0.02073(12) Uani 1 1 d . . . . .
Pd1 Pd 0.56876(6) 0.64521(2) 0.51884(4) 0.01606(14) Uani 1 1 d . . . . .
P1 P 0.5741(2) 0.61374(5) 0.33792(15) 0.0188(4) Uani 1 1 d . . . . .
P2 P 0.5063(2) 0.68059(4) 0.67445(15) 0.0171(4) Uani 1 1 d . . . . .
O1 O 0.7785(6) 0.61862(13) 0.6386(4) 0.0258(11) Uani 1 1 d . . . . .
O2 O 0.6285(7) 0.54649(14) 0.9097(5) 0.0329(12) Uani 1 1 d . . . . .
O3 O 1.0921(6) 0.61315(14) 1.0041(5) 0.0334(13) Uani 1 1 d . . . . .
C1 C 0.3898(8) 0.67405(17) 0.4048(6) 0.0166(14) Uani 1 1 d . . . . .
C2 C 0.3170(8) 0.70420(18) 0.4497(6) 0.0192(14) Uani 1 1 d . . . . .
C3 C 0.1923(9) 0.72343(19) 0.3694(7) 0.0249(16) Uani 1 1 d . . . . .
H3 H 0.1440 0.7429 0.4003 0.030 Uiso 1 1 calc R . . . .
C4 C 0.1388(9) 0.71433(19) 0.2454(7) 0.0249(16) Uani 1 1 d . . . . .
H4 H 0.0550 0.7276 0.1929 0.030 Uiso 1 1 calc R . . . .
C5 C 0.2098(9) 0.68537(19) 0.1984(7) 0.0246(16) Uani 1 1 d . . . . .
H5 H 0.1767 0.6798 0.1134 0.030 Uiso 1 1 calc R . . . .
C6 C 0.3308(9) 0.66450(19) 0.2777(6) 0.0240(16) Uani 1 1 d . . . . .
C7 C 0.3858(13) 0.6300(3) 0.2297(8) 0.054(3) Uani 1 1 d . . . . .
H7A H 0.4083 0.6338 0.1474 0.065 Uiso 1 1 calc R . . . .
H7B H 0.2972 0.6124 0.2214 0.065 Uiso 1 1 calc R . . . .
C8 C 0.7567(11) 0.6248(3) 0.2741(8) 0.043(2) Uani 1 1 d . . . . .
C9 C 0.7272(14) 0.6656(3) 0.2376(10) 0.059(3) Uani 1 1 d . . . . .
H9A H 0.6155 0.6688 0.1875 0.088 Uiso 1 1 calc GR . . . .
H9B H 0.8065 0.6731 0.1906 0.088 Uiso 1 1 calc GR . . . .
H9C H 0.7417 0.6798 0.3127 0.088 Uiso 1 1 calc GR . . . .
C10 C 0.7608(11) 0.6051(2) 0.1524(7) 0.039(2) Uani 1 1 d . . . . .
H10A H 0.7915 0.5806 0.1709 0.058 Uiso 1 1 calc GR . . . .
H10B H 0.8415 0.6163 0.1136 0.058 Uiso 1 1 calc GR . . . .
H10C H 0.6520 0.6062 0.0962 0.058 Uiso 1 1 calc GR . . . .
C11 C 0.9130(13) 0.6215(4) 0.3649(10) 0.076(4) Uani 1 1 d . U . . .
H11A H 0.9112 0.6364 0.4361 0.114 Uiso 1 1 calc GR . . . .
H11B H 1.0028 0.6289 0.3278 0.114 Uiso 1 1 calc GR . . . .
H11C H 0.9298 0.5971 0.3916 0.114 Uiso 1 1 calc GR . . . .
C12 C 0.5310(13) 0.5647(3) 0.3417(8) 0.049(2) Uani 1 1 d . . . . .
C13 C 0.4670(12) 0.5478(2) 0.2132(8) 0.043(2) Uani 1 1 d . . . . .
H13A H 0.3686 0.5603 0.1690 0.064 Uiso 1 1 calc GR . . . .
H13B H 0.4396 0.5231 0.2232 0.064 Uiso 1 1 calc GR . . . .
H13C H 0.5521 0.5492 0.1661 0.064 Uiso 1 1 calc GR . . . .
C14 C 0.7060(14) 0.5451(3) 0.4050(10) 0.061(3) Uani 1 1 d . . . . .
H14A H 0.7840 0.5485 0.3527 0.091 Uiso 1 1 calc GR . . . .
H14B H 0.6866 0.5200 0.4134 0.091 Uiso 1 1 calc GR . . . .
H14C H 0.7513 0.5552 0.4865 0.091 Uiso 1 1 calc GR . . . .
C15 C 0.4299(18) 0.5578(3) 0.4310(11) 0.075(4) Uani 1 1 d . . . . .
H15A H 0.4889 0.5655 0.5130 0.112 Uiso 1 1 calc GR . . . .
H15B H 0.4073 0.5326 0.4329 0.112 Uiso 1 1 calc GR . . . .
H15C H 0.3260 0.5706 0.4065 0.112 Uiso 1 1 calc GR . . . .
C16 C 0.3820(9) 0.71671(18) 0.5834(6) 0.0240(16) Uani 1 1 d . . . . .
H16A H 0.2889 0.7229 0.6202 0.029 Uiso 1 1 calc R . . . .
H16B H 0.4512 0.7378 0.5847 0.029 Uiso 1 1 calc R . . . .
C17 C 0.6841(9) 0.70365(19) 0.7833(6) 0.0243(16) Uani 1 1 d . . . . .
C18 C 0.8047(10) 0.7143(2) 0.6996(8) 0.039(2) Uani 1 1 d . . . . .
H18A H 0.8358 0.6934 0.6595 0.058 Uiso 1 1 calc GR . . . .
H18B H 0.9033 0.7252 0.7505 0.058 Uiso 1 1 calc GR . . . .
H18C H 0.7498 0.7310 0.6367 0.058 Uiso 1 1 calc GR . . . .
C19 C 0.7793(10) 0.6783(2) 0.8843(7) 0.0346(19) Uani 1 1 d . . . . .
H19A H 0.7082 0.6714 0.9388 0.052 Uiso 1 1 calc GR . . . .
H19B H 0.8771 0.6901 0.9325 0.052 Uiso 1 1 calc GR . . . .
H19C H 0.8124 0.6574 0.8451 0.052 Uiso 1 1 calc GR . . . .
C20 C 0.6328(11) 0.7375(2) 0.8434(7) 0.035(2) Uani 1 1 d . . . . .
H20A H 0.5716 0.7530 0.7789 0.053 Uiso 1 1 calc GR . . . .
H20B H 0.7312 0.7496 0.8894 0.053 Uiso 1 1 calc GR . . . .
H20C H 0.5632 0.7311 0.8995 0.053 Uiso 1 1 calc GR . . . .
C21 C 0.3644(9) 0.65681(19) 0.7586(6) 0.0225(15) Uani 1 1 d . . . . .
C22 C 0.2011(9) 0.6487(2) 0.6585(8) 0.0332(18) Uani 1 1 d . . . . .
H22A H 0.2286 0.6375 0.5869 0.050 Uiso 1 1 calc GR . . . .
H22B H 0.1420 0.6706 0.6329 0.050 Uiso 1 1 calc GR . . . .
H22C H 0.1315 0.6329 0.6937 0.050 Uiso 1 1 calc GR . . . .
C23 C 0.4441(10) 0.6211(2) 0.8086(7) 0.0324(17) Uani 1 1 d . . . . .
H23A H 0.4702 0.6077 0.7408 0.049 Uiso 1 1 calc GR . . . .
H23B H 0.3670 0.6077 0.8449 0.049 Uiso 1 1 calc GR . . . .
H23C H 0.5450 0.6255 0.8716 0.049 Uiso 1 1 calc GR . . . .
C24 C 0.3204(11) 0.6787(2) 0.8650(7) 0.0352(19) Uani 1 1 d . . . . .
H24A H 0.4190 0.6819 0.9312 0.053 Uiso 1 1 calc GR . . . .
H24B H 0.2367 0.6663 0.8971 0.053 Uiso 1 1 calc GR . . . .
H24C H 0.2779 0.7017 0.8333 0.053 Uiso 1 1 calc GR . . . .
C25 C 0.8383(9) 0.59380(19) 0.7022(6) 0.0204(15) Uani 1 1 d . . . . .
C26 C 0.7477(9) 0.55027(18) 0.8711(6) 0.0234(15) Uani 1 1 d . . . . .
C27 C 1.0333(9) 0.59113(19) 0.9301(7) 0.0242(16) Uani 1 1 d . . . . .
C28 C 1.0798(13) 0.5285(2) 0.6599(8) 0.049(3) Uani 1 1 d . . . . .
H28 H 1.0765 0.5398 0.5837 0.058 Uiso 1 1 calc R . . . .
C29 C 0.9623(11) 0.5037(3) 0.6859(10) 0.052(3) Uani 1 1 d . . . . .
H29 H 0.8667 0.4957 0.6292 0.062 Uiso 1 1 calc R . . . .
C30 C 1.0136(14) 0.4937(2) 0.8084(11) 0.056(3) Uani 1 1 d . . . . .
H30 H 0.9583 0.4776 0.8497 0.068 Uiso 1 1 calc R . . . .
C31 C 1.1604(15) 0.5112(3) 0.8610(8) 0.055(3) Uani 1 1 d . . . . .
H31 H 1.2214 0.5088 0.9436 0.066 Uiso 1 1 calc R . . . .
C32 C 1.2018(11) 0.5326(2) 0.7715(10) 0.049(3) Uani 1 1 d . . . . .
H32 H 1.2952 0.5475 0.7830 0.059 Uiso 1 1 calc R . . . .

loop_
_atom_site_aniso_label
_atom_site_aniso_U_11
_atom_site_aniso_U_22
_atom_site_aniso_U_33
_atom_site_aniso_U_23
_atom_site_aniso_U_13
_atom_site_aniso_U_12
W1 0.02144(19) 0.02210(18) 0.01733(18) 0.00094(12) 0.00180(12) 0.00238(14)
Pd1 0.0152(2) 0.0210(3) 0.0112(2) 0.00025(18) 0.00147(17) 0.0025(2)
P1 0.0179(8) 0.0230(9) 0.0142(8) -0.0005(6) 0.0012(6) 0.0042(7)
P2 0.0200(9) 0.0185(8) 0.0131(8) -0.0001(6) 0.0043(6) 0.0004(7)
O1 0.025(3) 0.030(3) 0.021(3) 0.004(2) 0.001(2) 0.008(2)
O2 0.029(3) 0.035(3) 0.039(3) 0.005(2) 0.014(2) 0.000(2)
O3 0.031(3) 0.038(3) 0.028(3) -0.013(2) 0.001(2) -0.003(3)
C1 0.010(3) 0.021(3) 0.016(3) -0.002(3) -0.001(2) 0.000(3)
C2 0.018(3) 0.023(3) 0.017(3) 0.003(3) 0.004(3) -0.003(3)
C3 0.030(4) 0.020(3) 0.025(4) -0.001(3) 0.007(3) 0.000(3)
C4 0.022(4) 0.028(4) 0.023(4) 0.009(3) 0.001(3) 0.001(3)
C5 0.022(4) 0.028(4) 0.023(4) 0.000(3) 0.002(3) 0.006(3)
C6 0.024(4) 0.027(4) 0.017(3) -0.002(3) -0.003(3) 0.011(3)
C7 0.065(6) 0.062(6) 0.024(4) -0.019(4) -0.015(4) 0.039(5)
C8 0.044(5) 0.064(6) 0.029(5) -0.018(4) 0.024(4) -0.022(5)
C9 0.076(8) 0.056(6) 0.052(6) -0.002(5) 0.030(5) -0.014(6)
C10 0.046(5) 0.046(5) 0.030(4) 0.000(4) 0.019(4) 0.012(4)
C11 0.050(6) 0.135(10) 0.045(6) -0.003(6) 0.013(5) -0.007(7)
C12 0.066(6) 0.047(5) 0.037(5) -0.010(4) 0.017(5) -0.024(5)
C13 0.048(5) 0.035(5) 0.037(5) -0.015(4) -0.006(4) 0.005(4)
C14 0.072(7) 0.038(5) 0.062(7) -0.006(5) -0.004(5) 0.007(5)
C15 0.121(11) 0.042(6) 0.067(7) 0.001(5) 0.034(7) -0.035(7)
C16 0.031(4) 0.021(3) 0.021(4) 0.003(3) 0.007(3) -0.004(3)
C17 0.027(4) 0.026(4) 0.016(3) -0.002(3) -0.004(3) -0.007(3)
C18 0.033(5) 0.048(5) 0.033(5) -0.003(4) 0.005(4) -0.019(4)
C19 0.031(4) 0.045(5) 0.023(4) 0.000(3) -0.003(3) -0.005(4)
C20 0.052(5) 0.027(4) 0.019(4) -0.006(3) -0.008(3) -0.002(4)
C21 0.023(4) 0.026(4) 0.021(4) 0.005(3) 0.011(3) 0.005(3)
C22 0.023(4) 0.037(4) 0.039(5) 0.004(3) 0.004(3) -0.006(4)
C23 0.035(4) 0.031(4) 0.032(4) 0.006(3) 0.009(3) -0.004(4)
C24 0.045(5) 0.040(5) 0.027(4) -0.003(3) 0.022(4) -0.001(4)
C25 0.024(4) 0.031(4) 0.007(3) -0.005(3) 0.004(3) 0.001(3)
C26 0.028(4) 0.019(4) 0.020(4) 0.004(3) 0.000(3) 0.003(3)
C27 0.018(4) 0.030(4) 0.023(4) 0.004(3) 0.001(3) 0.004(3)
C28 0.080(7) 0.043(5) 0.031(5) 0.015(4) 0.030(5) 0.035(5)
C29 0.029(5) 0.048(6) 0.069(7) -0.036(5) -0.004(4) 0.009(4)
C30 0.075(7) 0.025(4) 0.086(8) 0.007(5) 0.052(7) 0.010(5)
C31 0.082(8) 0.049(6) 0.025(5) -0.004(4) -0.003(5) 0.036(6)
C32 0.024(4) 0.026(5) 0.094(8) -0.025(5) 0.008(5) 0.005(4)

loop_
_atom_type_symbol
_atom_type_description
_atom_type_scat_dispersion_real
_atom_type_scat_dispersion_imag
_atom_type_scat_source
C C 0.0181 0.0091 'International Tables Vol C Tables 4.2.6.8 and 6.1.1.4'
H H 0.0000 0.0000 'International Tables Vol C Tables 4.2.6.8 and 6.1.1.4'
O O 0.0492 0.0322 'International Tables Vol C Tables 4.2.6.8 and 6.1.1.4'
P P 0.2955 0.4335 'International Tables Vol C Tables 4.2.6.8 and 6.1.1.4'
Pd Pd 0.1215 3.9337 'International Tables Vol C Tables 4.2.6.8 and 6.1.1.4'
W W -5.4734 5.5774 'International Tables Vol C Tables 4.2.6.8 and 6.1.1.4'

loop_
_geom_angle_atom_site_label_1
_geom_angle_atom_site_label_2
_geom_angle_atom_site_label_3
_geom_angle
_geom_angle_site_symmetry_1
_geom_angle_site_symmetry_3
_geom_angle_publ_flag
C25 W1 C26 88.4(3) . . ?
C25 W1 C27 86.7(3) . . ?
C25 W1 C28 99.2(3) . . ?
C25 W1 C29 112.0(3) . . ?
C25 W1 C30 144.9(4) . . ?
C25 W1 C31 153.2(3) . . ?
C25 W1 C32 119.9(3) . . ?
C26 W1 C28 140.3(3) . . ?
C26 W1 C29 106.1(3) . . ?
C26 W1 C30 95.8(3) . . ?
C26 W1 C31 117.3(4) . . ?
C26 W1 C32 150.4(3) . . ?
C27 W1 C26 89.9(3) . . ?
C27 W1 C28 129.2(4) . . ?
C27 W1 C29 155.2(3) . . ?
C27 W1 C30 128.0(4) . . ?
C27 W1 C31 99.8(3) . . ?
C27 W1 C32 99.8(3) . . ?
C28 W1 C29 35.1(4) . . ?
C28 W1 C30 56.9(3) . . ?
C28 W1 C31 56.7(3) . . ?
C28 W1 C32 34.6(3) . . ?
C29 W1 C30 33.5(4) . . ?
C29 W1 C31 56.1(3) . . ?
C29 W1 C32 57.2(3) . . ?
C30 W1 C31 33.6(4) . . ?
C32 W1 C30 56.2(3) . . ?
C32 W1 C31 33.6(4) . . ?
P2 Pd1 P1 167.37(6) . . ?
O1 Pd1 P1 96.62(14) . . ?
O1 Pd1 P2 95.67(14) . . ?
C1 Pd1 P1 84.12(19) . . ?
C1 Pd1 P2 83.96(19) . . ?
C1 Pd1 O1 174.0(2) . . ?
C7 P1 Pd1 101.8(3) . . ?
C7 P1 C8 108.7(5) . . ?
C7 P1 C12 101.9(5) . . ?
C8 P1 Pd1 112.9(3) . . ?
C8 P1 C12 113.7(4) . . ?
C12 P1 Pd1 116.0(3) . . ?
C16 P2 Pd1 102.2(2) . . ?
C16 P2 C17 105.1(3) . . ?
C16 P2 C21 106.6(3) . . ?
C17 P2 Pd1 117.5(2) . . ?
C17 P2 C21 112.9(3) . . ?
C21 P2 Pd1 111.2(2) . . ?
C25 O1 Pd1 151.2(5) . . ?
C2 C1 Pd1 121.3(5) . . ?
C6 C1 Pd1 120.8(5) . . ?
C6 C1 C2 117.9(6) . . ?
C1 C2 C16 120.0(6) . . ?
C3 C2 C1 120.1(6) . . ?
C3 C2 C16 119.8(6) . . ?
C2 C3 H3 119.3 . . ?
C4 C3 C2 121.3(7) . . ?
C4 C3 H3 119.3 . . ?
C3 C4 H4 120.1 . . ?
C3 C4 C5 119.8(7) . . ?
C5 C4 H4 120.1 . . ?
C4 C5 H5 119.8 . . ?
C4 C5 C6 120.4(7) . . ?
C6 C5 H5 119.8 . . ?
C1 C6 C7 120.1(6) . . ?
C5 C6 C1 120.3(6) . . ?
C5 C6 C7 119.4(6) . . ?
P1 C7 H7A 109.7 . . ?
P1 C7 H7B 109.7 . . ?
C6 C7 P1 109.8(5) . . ?
C6 C7 H7A 109.7 . . ?
C6 C7 H7B 109.7 . . ?
H7A C7 H7B 108.2 . . ?
C9 C8 P1 102.8(6) . . ?
C10 C8 P1 114.0(6) . . ?
C10 C8 C9 106.1(7) . . ?
C11 C8 P1 113.2(7) . . ?
C11 C8 C9 108.4(9) . . ?
C11 C8 C10 111.5(9) . . ?
C8 C9 H9A 109.5 . . ?
C8 C9 H9B 109.5 . . ?
C8 C9 H9C 109.5 . . ?
H9A C9 H9B 109.5 . . ?
H9A C9 H9C 109.5 . . ?
H9B C9 H9C 109.5 . . ?
C8 C10 H10A 109.5 . . ?
C8 C10 H10B 109.5 . . ?
C8 C10 H10C 109.5 . . ?
H10A C10 H10B 109.5 . . ?
H10A C10 H10C 109.5 . . ?
H10B C10 H10C 109.5 . . ?
C8 C11 H11A 109.5 . . ?
C8 C11 H11B 109.5 . . ?
C8 C11 H11C 109.5 . . ?
H11A C11 H11B 109.5 . . ?
H11A C11 H11C 109.5 . . ?
H11B C11 H11C 109.5 . . ?
C13 C12 P1 114.5(7) . . ?
C13 C12 C14 106.9(8) . . ?
C14 C12 P1 107.5(6) . . ?
C15 C12 P1 109.3(7) . . ?
C15 C12 C13 114.9(9) . . ?
C15 C12 C14 102.8(9) . . ?
C12 C13 H13A 109.5 . . ?
C12 C13 H13B 109.5 . . ?
C12 C13 H13C 109.5 . . ?
H13A C13 H13B 109.5 . . ?
H13A C13 H13C 109.5 . . ?
H13B C13 H13C 109.5 . . ?
C12 C14 H14A 109.5 . . ?
C12 C14 H14B 109.5 . . ?
C12 C14 H14C 109.5 . . ?
H14A C14 H14B 109.5 . . ?
H14A C14 H14C 109.5 . . ?
H14B C14 H14C 109.5 . . ?
C12 C15 H15A 109.5 . . ?
C12 C15 H15B 109.5 . . ?
C12 C15 H15C 109.5 . . ?
H15A C15 H15B 109.5 . . ?
H15A C15 H15C 109.5 . . ?
H15B C15 H15C 109.5 . . ?
P2 C16 H16A 109.9 . . ?
P2 C16 H16B 109.9 . . ?
C2 C16 P2 108.9(5) . . ?
C2 C16 H16A 109.9 . . ?
C2 C16 H16B 109.9 . . ?
H16A C16 H16B 108.3 . . ?
C18 C17 P2 104.7(5) . . ?
C19 C17 P2 111.6(5) . . ?
C19 C17 C18 107.4(7) . . ?
C19 C17 C20 110.4(6) . . ?
C20 C17 P2 113.8(5) . . ?
C20 C17 C18 108.6(6) . . ?
C17 C18 H18A 109.5 . . ?
C17 C18 H18B 109.5 . . ?
C17 C18 H18C 109.5 . . ?
H18A C18 H18B 109.5 . . ?
H18A C18 H18C 109.5 . . ?
H18B C18 H18C 109.5 . . ?
C17 C19 H19A 109.5 . . ?
C17 C19 H19B 109.5 . . ?
C17 C19 H19C 109.5 . . ?
H19A C19 H19B 109.5 . . ?
H19A C19 H19C 109.5 . . ?
H19B C19 H19C 109.5 . . ?
C17 C20 H20A 109.5 . . ?
C17 C20 H20B 109.5 . . ?
C17 C20 H20C 109.5 . . ?
H20A C20 H20B 109.5 . . ?
H20A C20 H20C 109.5 . . ?
H20B C20 H20C 109.5 . . ?
C22 C21 P2 106.3(5) . . ?
C23 C21 P2 109.2(5) . . ?
C23 C21 C22 108.0(6) . . ?
C23 C21 C24 110.6(6) . . ?
C24 C21 P2 113.8(5) . . ?
C24 C21 C22 108.9(6) . . ?
C21 C22 H22A 109.5 . . ?
C21 C22 H22B 109.5 . . ?
C21 C22 H22C 109.5 . . ?
H22A C22 H22B 109.5 . . ?
H22A C22 H22C 109.5 . . ?
H22B C22 H22C 109.5 . . ?
C21 C23 H23A 109.5 . . ?
C21 C23 H23B 109.5 . . ?
C21 C23 H23C 109.5 . . ?
H23A C23 H23B 109.5 . . ?
H23A C23 H23C 109.5 . . ?
H23B C23 H23C 109.5 . . ?
C21 C24 H24A 109.5 . . ?
C21 C24 H24B 109.5 . . ?
C21 C24 H24C 109.5 . . ?
H24A C24 H24B 109.5 . . ?
H24A C24 H24C 109.5 . . ?
H24B C24 H24C 109.5 . . ?
O1 C25 W1 176.3(6) . . ?
O2 C26 W1 178.6(6) . . ?
O3 C27 W1 176.6(6) . . ?
W1 C28 H28 119.1 . . ?
C29 C28 W1 72.8(5) . . ?
C29 C28 H28 126.8 . . ?
C32 C28 W1 73.3(5) . . ?
C32 C28 H28 126.8 . . ?
C32 C28 C29 106.4(8) . . ?
W1 C29 H29 119.4 . . ?
C28 C29 W1 72.2(5) . . ?
C28 C29 H29 126.0 . . ?
C30 C29 W1 74.3(5) . . ?
C30 C29 C28 108.0(8) . . ?
C30 C29 H29 126.0 . . ?
W1 C30 H30 120.3 . . ?
C29 C30 W1 72.2(5) . . ?
C29 C30 H30 125.6 . . ?
C29 C30 C31 108.8(9) . . ?
C31 C30 W1 73.6(5) . . ?
C31 C30 H30 125.6 . . ?
W1 C31 H31 121.1 . . ?
C30 C31 W1 72.8(5) . . ?
C30 C31 H31 125.7 . . ?
C32 C31 W1 72.1(5) . . ?
C32 C31 C30 108.6(8) . . ?
C32 C31 H31 125.7 . . ?
W1 C32 H32 119.6 . . ?
C28 C32 W1 72.1(5) . . ?
C28 C32 H32 125.9 . . ?
C31 C32 W1 74.3(6) . . ?
C31 C32 C28 108.2(9) . . ?
C31 C32 H32 125.9 . . ?

loop_
_geom_bond_atom_site_label_1
_geom_bond_atom_site_label_2
_geom_bond_distance
_geom_bond_site_symmetry_2
_geom_bond_publ_flag
W1 C25 1.906(7) . ?
W1 C26 1.956(8) . ?
W1 C27 1.927(7) . ?
W1 C28 2.337(8) . ?
W1 C29 2.345(8) . ?
W1 C30 2.371(9) . ?
W1 C31 2.381(9) . ?
W1 C32 2.353(8) . ?
Pd1 P1 2.3107(17) . ?
Pd1 P2 2.3045(17) . ?
Pd1 O1 2.149(5) . ?
Pd1 C1 2.006(6) . ?
P1 C7 1.820(8) . ?
P1 C8 1.840(8) . ?
P1 C12 1.869(9) . ?
P2 C16 1.839(7) . ?
P2 C17 1.866(7) . ?
P2 C21 1.867(7) . ?
O1 C25 1.195(8) . ?
O2 C26 1.160(9) . ?
O3 C27 1.176(9) . ?
C1 C2 1.415(9) . ?
C1 C6 1.408(9) . ?
C2 C3 1.385(10) . ?
C2 C16 1.509(9) . ?
C3 H3 0.9300 . ?
C3 C4 1.367(10) . ?
C4 H4 0.9300 . ?
C4 C5 1.383(10) . ?
C5 H5 0.9300 . ?
C5 C6 1.395(9) . ?
C6 C7 1.499(11) . ?
C7 H7A 0.9700 . ?
C7 H7B 0.9700 . ?
C8 C9 1.583(14) . ?
C8 C10 1.527(11) . ?
C8 C11 1.433(14) . ?
C9 H9A 0.9600 . ?
C9 H9B 0.9600 . ?
C9 H9C 0.9600 . ?
C10 H10A 0.9600 . ?
C10 H10B 0.9600 . ?
C10 H10C 0.9600 . ?
C11 H11A 0.9600 . ?
C11 H11B 0.9600 . ?
C11 H11C 0.9600 . ?
C12 C13 1.520(11) . ?
C12 C14 1.617(15) . ?
C12 C15 1.443(14) . ?
C13 H13A 0.9600 . ?
C13 H13B 0.9600 . ?
C13 H13C 0.9600 . ?
C14 H14A 0.9600 . ?
C14 H14B 0.9600 . ?
C14 H14C 0.9600 . ?
C15 H15A 0.9600 . ?
C15 H15B 0.9600 . ?
C15 H15C 0.9600 . ?
C16 H16A 0.9700 . ?
C16 H16B 0.9700 . ?
C17 C18 1.548(11) . ?
C17 C19 1.526(10) . ?
C17 C20 1.528(10) . ?
C18 H18A 0.9600 . ?
C18 H18B 0.9600 . ?
C18 H18C 0.9600 . ?
C19 H19A 0.9600 . ?
C19 H19B 0.9600 . ?
C19 H19C 0.9600 . ?
C20 H20A 0.9600 . ?
C20 H20B 0.9600 . ?
C20 H20C 0.9600 . ?
C21 C22 1.552(10) . ?
C21 C23 1.531(10) . ?
C21 C24 1.533(10) . ?
C22 H22A 0.9600 . ?
C22 H22B 0.9600 . ?
C22 H22C 0.9600 . ?
C23 H23A 0.9600 . ?
C23 H23B 0.9600 . ?
C23 H23C 0.9600 . ?
C24 H24A 0.9600 . ?
C24 H24B 0.9600 . ?
C24 H24C 0.9600 . ?
C28 H28 0.9300 . ?
C28 C29 1.411(14) . ?
C28 C32 1.396(13) . ?
C29 H29 0.9300 . ?
C29 C30 1.361(15) . ?
C30 H30 0.9300 . ?
C30 C31 1.373(15) . ?
C31 H31 0.9300 . ?
C31 C32 1.368(14) . ?
C32 H32 0.9300 . ?
